data_1535986
loop_
_publ_author_name
'Venturini, G.'
'Steinmetz, J.'
'Roques, B.'

_publ_section_title
;
 Relations entre les types structuraux de Ti Mn (Fe) Si2 et Zr Fe Si2 et
 determinationn d'une mouvelle structure apparentee: Le type Zr Mn Si2
;
_journal_name_full 'Journal of the Less-Common Metals'
_journal_page_first 21
_journal_page_last 30
_journal_volume 87
_journal_year 1982
_chemical_formula_sum 'Mn Si2 Zr'
_chemical_name_systematic 'Zr Mn Si2'
_space_group_IT_number 71
_symmetry_space_group_name_Hall '-I 2 2'
_symmetry_space_group_name_H-M 'I m m m'
_cell_angle_alpha 90
_cell_angle_beta 90
_cell_angle_gamma 90
_cell_formula_units_Z 12
_cell_length_a 17.324
_cell_length_b 7.8918
_cell_length_c 5.1666
_cell_volume 706.365
_citation_journal_id_ASTM JCOMAH
_cod_data_source_file Venturini_JCOMAH_1982_1515.cif
_cod_data_source_block Mn1Si2Zr1
_cod_original_cell_volume 706.3649
_cod_original_formula_sum 'Mn1 Si2 Zr1'
_cod_database_code 1535986

loop_
_symmetry_equiv_pos_as_xyz
x,y,z
-x,-y,z
x,-y,-z
-x,y,-z
-x,-y,-z
x,y,-z
-x,y,z
x,-y,z
x+1/2,y+1/2,z+1/2
-x+1/2,-y+1/2,z+1/2
x+1/2,-y+1/2,-z+1/2
-x+1/2,y+1/2,-z+1/2
-x+1/2,-y+1/2,-z+1/2
x+1/2,y+1/2,-z+1/2
-x+1/2,y+1/2,z+1/2
x+1/2,-y+1/2,z+1/2

loop_
_atom_site_label
_atom_site_type_symbol
_atom_site_fract_x
_atom_site_fract_y
_atom_site_fract_z
_atom_site_occupancy
_atom_site_U_iso_or_equiv
Si5 Si 0.3631 0.353 0 1 0.0
Si2 Si 0.5 0 0.255 1 0.0
Si3 Si 0.201 0 0 1 0.0
Mn2 Mn 0 0.247 0.5 1 0.0
Zr1 Zr 0.0943 0.2581 0 1 0.0
Zr2 Zr 0.6409 0 0 1 0.0
Mn1 Mn 0.25 0.25 0.25 1 0.0
Si4 Si 0.79 0.5 0 1 0.0
Si1 Si 0 0 0.241 1 0.0
